data_4061080
loop_
_publ_author_name
'Nishibayashi, Yoshiaki'
'Imajima, Hiroaki'
'Onodera, Gen'
'Inada, Youichi'
'Hidai, Masanobu'
'Uemura, Sakae'

_publ_section_title
;
 Preparation of Alkanechalcogenolate- and Benzenechalcogenolate-Bridged
 Diruthenium Complexes and Their Catalytic Activity toward Propargylation
 of Acetone with Propargylic Alcohol
;
_journal_coden_ASTM ORGND7
_journal_issue 21
_journal_name_full Organometallics
_journal_page_first 5100
_journal_page_last 5103
_journal_paper_doi 10.1021/om049475f
_journal_volume 23
_journal_year 2004
_chemical_formula_moiety 'C32 H40 Cl2 Ru2 Se2 '
_chemical_formula_sum 'C32 H40 Cl2 Ru2 Se2'
_chemical_formula_weight 855.63
_space_group_IT_number 14
_symmetry_cell_setting monoclinic
_symmetry_space_group_name_Hall '-P 2ybc'
_symmetry_space_group_name_H-M 'P 1 21/c 1'
_cell_angle_alpha 90
_cell_angle_beta 102.102(2)
_cell_angle_gamma 90
_cell_formula_units_Z 2
_cell_length_a 9.2473(6)
_cell_length_b 13.406(2)
_cell_length_c 15.969(1)
_cell_measurement_temperature 296.1
_cell_volume 1935.8(2)
_exptl_crystal_density_diffrn 1.468
_cod_original_sg_symbol_H-M 'P 21/c'
_cod_original_formula_sum 'C32 H40 Cl2 Ru2 Se2 '
_cod_database_code 4061080

loop_
_symmetry_equiv_pos_as_xyz
x,y,z
-x,-y,-z
-x,y+1/2,-z+1/2
x,-y+1/2,z+1/2

loop_
_atom_site_label
_atom_site_type_symbol
_atom_site_fract_x
_atom_site_fract_y
_atom_site_fract_z
_atom_site_U_iso_or_equiv
_atom_site_adp_type
_atom_site_occupancy
_atom_site_symmetry_multiplicity
_atom_site_calc_flag
_atom_site_refinement_flags
_atom_site_disorder_assembly
_atom_site_disorder_group
Ru1 Ru -0.0142(3) 0.0678(2) 0.0685(2) 0.0261(7) Uani 1.00 1 d . . .
Se1 Se -0.0201(3) 0.1119(3) -0.0804(2) 0.0317(9) Uani 1.00 1 d . . .
Cl1 Cl 0.2485(8) 0.1110(7) 0.0789(5) 0.039(2) Uani 1.00 1 d . . .
C1 C -0.128(4) 0.199(3) 0.103(2) 0.04(1) Uani 1.00 1 d . . .
C6 C -0.143(4) 0.305(3) 0.064(3) 0.06(1) Uani 1.00 1 d . . .
C13 C -0.337(6) 0.302(4) -0.215(4) 0.10(2) Uani 1.00 1 d . . .
C8 C 0.002(4) 0.015(3) 0.276(2) 0.05(1) Uani 1.00 1 d . . .
C7 C 0.100(4) 0.224(3) 0.226(2) 0.05(1) Uani 1.00 1 d . . .
C15 C -0.428(4) 0.136(4) -0.258(3) 0.06(1) Uani 1.00 1 d . . .
C5 C -0.236(3) 0.123(3) 0.077(2) 0.04(1) Uani 1.00 1 d . . .
C14 C -0.449(5) 0.233(5) -0.265(3) 0.09(2) Uani 1.00 1 d . . .
C12 C -0.220(4) 0.262(3) -0.161(2) 0.05(1) Uani 1.00 1 d . . .
C2 C -0.024(4) 0.166(2) 0.178(2) 0.03(1) Uani 1.00 1 d . . .
C4 C -0.197(3) 0.042(2) 0.136(2) 0.03(1) Uani 1.00 1 d . . .
C3 C -0.062(3) 0.072(3) 0.198(2) 0.033(9) Uani 1.00 1 d . . .
C9 C -0.295(4) -0.049(3) 0.138(2) 0.05(1) Uani 1.00 1 d . . .
C16 C -0.310(4) 0.098(3) -0.201(2) 0.06(1) Uani 1.00 1 d . . .
C10 C -0.376(3) 0.126(3) 0.013(2) 0.05(1) Uani 1.00 1 d . . .
C11 C -0.204(4) 0.161(3) -0.154(2) 0.05(1) Uani 1.00 1 d . . .
H1 H -0.060(4) 0.344(3) 0.090(3) 0.07(1) Uiso 1.00 1 c . . .
H2 H -0.148(4) 0.300(3) 0.004(3) 0.07(1) Uiso 1.00 1 c . . .
H3 H -0.231(4) 0.335(3) 0.074(3) 0.07(1) Uiso 1.00 1 c . . .
H4 H 0.191(4) 0.190(3) 0.228(2) 0.06(1) Uiso 1.00 1 c . . .
H5 H 0.103(4) 0.287(3) 0.198(2) 0.06(1) Uiso 1.00 1 c . . .
H6 H 0.087(4) 0.235(3) 0.283(2) 0.06(1) Uiso 1.00 1 c . . .
H7 H -0.045(4) -0.048(3) 0.273(2) 0.05(1) Uiso 1.00 1 c . . .
H8 H 0.105(4) 0.005(3) 0.278(2) 0.05(1) Uiso 1.00 1 c . . .
H9 H -0.012(4) 0.050(3) 0.325(2) 0.05(1) Uiso 1.00 1 c . . .
H10 H -0.386(4) -0.028(3) 0.151(2) 0.06(1) Uiso 1.00 1 c . . .
H11 H -0.314(4) -0.081(3) 0.084(2) 0.06(1) Uiso 1.00 1 c . . .
H12 H -0.247(4) -0.093(3) 0.181(2) 0.06(1) Uiso 1.00 1 c . . .
H13 H -0.380(3) 0.187(3) -0.019(2) 0.06(1) Uiso 1.00 1 c . . .
H14 H -0.382(3) 0.071(3) -0.025(2) 0.06(1) Uiso 1.00 1 c . . .
H15 H -0.457(3) 0.125(3) 0.041(2) 0.06(1) Uiso 1.00 1 c . . .
H16 H -0.147(4) 0.304(3) -0.127(2) 0.06(1) Uiso 1.00 1 c . . .
H17 H -0.348(6) 0.372(4) -0.222(4) 0.13(3) Uiso 1.00 1 c . . .
H18 H -0.535(5) 0.259(5) -0.302(3) 0.11(2) Uiso 1.00 1 c . . .
H19 H -0.497(4) 0.092(4) -0.292(3) 0.07(1) Uiso 1.00 1 c . . .
H20 H -0.299(4) 0.028(3) -0.194(2) 0.07(1) Uiso 1.00 1 c . . .

loop_
_atom_site_aniso_label
_atom_site_aniso_U_11
_atom_site_aniso_U_22
_atom_site_aniso_U_33
_atom_site_aniso_U_12
_atom_site_aniso_U_13
_atom_site_aniso_U_23
Ru1 0.024(1) 0.027(1) 0.028(1) -0.002(1) 0.005(1) -0.001(1)
Se1 0.032(2) 0.030(2) 0.034(2) 0.001(1) 0.008(1) 0.005(2)
Cl1 0.025(4) 0.045(5) 0.047(5) -0.006(4) 0.007(4) -0.005(4)
C1 0.04(2) 0.03(2) 0.04(2) -0.00(2) 0.02(2) -0.01(2)
C6 0.07(3) 0.03(2) 0.07(3) 0.01(2) 0.02(2) -0.01(2)
C13 0.11(4) 0.09(4) 0.13(5) 0.06(4) 0.09(4) 0.07(4)
C8 0.05(2) 0.05(2) 0.04(2) 0.00(2) 0.01(2) -0.00(2)
C7 0.05(2) 0.07(3) 0.04(2) 0.00(2) 0.00(2) -0.02(2)
C15 0.05(2) 0.06(3) 0.06(3) 0.01(2) -0.01(2) 0.02(2)
C5 0.03(2) 0.04(2) 0.04(2) 0.01(2) 0.01(2) 0.00(2)
C14 0.04(3) 0.16(6) 0.07(3) 0.03(3) 0.01(2) 0.05(4)
C12 0.05(2) 0.06(3) 0.05(2) 0.02(2) 0.01(2) 0.03(2)
C2 0.04(2) 0.03(2) 0.04(2) -0.00(2) 0.01(2) -0.01(2)
C4 0.03(2) 0.03(2) 0.05(2) 0.01(1) 0.03(2) 0.00(2)
C3 0.03(2) 0.04(2) 0.02(2) 0.01(2) 0.01(1) -0.00(2)
C9 0.04(2) 0.05(3) 0.05(2) 0.00(2) 0.02(2) 0.00(2)
C16 0.05(2) 0.07(3) 0.05(2) -0.01(2) 0.00(2) 0.01(2)
C10 0.03(2) 0.04(2) 0.06(3) -0.00(2) -0.00(2) 0.00(2)
C11 0.04(2) 0.07(3) 0.03(2) 0.02(2) 0.02(2) 0.02(2)

loop_
_geom_bond_atom_site_label_1
_geom_bond_site_symmetry_1
_geom_bond_atom_site_label_2
_geom_bond_site_symmetry_2
_geom_bond_distance
_geom_bond_publ_flag
Ru1 . Se1 . 2.438(4) yes
Ru1 . Cl1 . 2.469(8) yes
Ru1 . C1 . 2.19(3) yes
Ru1 . C5 . 2.21(3) yes
Ru1 . C2 . 2.20(3) yes
Ru1 . C4 . 2.21(3) yes
Ru1 . C3 . 2.21(3) yes
Se1 . C11 . 1.97(3) yes
C1 . C6 . 1.54(5) yes
C1 . C5 . 1.43(5) yes
C1 . C2 . 1.44(5) yes
C6 . H1 . 0.950 no
C6 . H2 . 0.95002(6) no
C6 . H3 . 0.95007(5) no
C13 . C14 . 1.48(8) yes
C13 . C12 . 1.35(6) yes
C13 . H17 . 0.9500(1) no
C8 . C3 . 1.47(4) yes
C8 . H7 . 0.95001(9) no
C8 . H8 . 0.94999(6) no
C8 . H9 . 0.950 no
C7 . C2 . 1.46(5) yes
C7 . H4 . 0.94998(5) no
C7 . H5 . 0.94997(8) no
C7 . H6 . 0.95003(6) no
C15 . C14 . 1.31(7) yes
C15 . C16 . 1.36(5) yes
C15 . H19 . 0.950 no
C5 . C4 . 1.42(5) yes
C5 . C10 . 1.48(4) yes
C14 . H18 . 0.950 no
C12 . C11 . 1.37(5) yes
C12 . H16 . 0.950 no
C2 . C3 . 1.36(5) yes
C4 . C3 . 1.48(4) yes
C4 . C9 . 1.52(4) yes
C9 . H10 . 0.94999(5) no
C9 . H11 . 0.95004(5) no
C9 . H12 . 0.94995(5) no
C16 . C11 . 1.39(5) yes
C16 . H20 . 0.9500(1) no
C10 . H13 . 0.94996(8) no
C10 . H14 . 0.94998(7) no
C10 . H15 . 0.950 no
